data_7219415
loop_
_publ_author_name
'Fei, Fei'
'An, Haiyan'
'Meng, Changgong'
'Wang, Lin'
'Wang, Huilong'

_publ_section_title
;
 Lanthanide-supported molybdenum--vanadium oxide clusters: syntheses,
 structures and catalytic properties
;
_journal_name_full 'RSC Adv.'
_journal_paper_doi 10.1039/C4RA16237D
_journal_year 2015
_chemical_formula_sum 'H36 La2 Mo6 O44 V2'
_chemical_formula_weight 1695.63
_chemical_name_systematic
; 
 ? 
;
_space_group_IT_number 2
_symmetry_cell_setting triclinic
_symmetry_space_group_name_Hall '-P 1'
_symmetry_space_group_name_H-M 'P -1'
_atom_sites_solution_primary direct
_atom_sites_solution_secondary difmap
_audit_creation_method SHELXL-97
_cell_angle_alpha 77.558(2)
_cell_angle_beta 82.638(2)
_cell_angle_gamma 78.650(2)
_cell_formula_units_Z 2
_cell_length_a 10.0427(4)
_cell_length_b 10.1151(4)
_cell_length_c 19.7105(8)
_cell_measurement_reflns_used 10896
_cell_measurement_temperature 293(2)
_cell_measurement_theta_max 25.00
_cell_measurement_theta_min 2.09
_cell_volume 1909.29(13)
_computing_molecular_graphics 'Bruker SHELXTL'
_computing_publication_material 'Bruker SHELXTL'
_computing_structure_refinement 'SHELXL-97 (Sheldrick, 1997)'
_computing_structure_solution 'SHELXS-97 (Sheldrick, 1990)'
_diffrn_ambient_temperature 293(2)
_diffrn_detector_area_resol_mean 0.01
_diffrn_measured_fraction_theta_full 0.998
_diffrn_measured_fraction_theta_max 0.998
_diffrn_measurement_device_type 'Bruker Smart Apex CCD'
_diffrn_measurement_method \w-2\q
_diffrn_radiation_monochromator graphite
_diffrn_radiation_source 'fine-focus sealed tube'
_diffrn_radiation_type MoK\a
_diffrn_radiation_wavelength 0.71073
_diffrn_reflns_av_R_equivalents 0.0195
_diffrn_reflns_av_sigmaI/netI 0.0325
_diffrn_reflns_limit_h_max 11
_diffrn_reflns_limit_h_min -11
_diffrn_reflns_limit_k_max 10
_diffrn_reflns_limit_k_min -12
_diffrn_reflns_limit_l_max 23
_diffrn_reflns_limit_l_min -23
_diffrn_reflns_number 10896
_diffrn_reflns_theta_full 25.00
_diffrn_reflns_theta_max 25.00
_diffrn_reflns_theta_min 2.09
_diffrn_standards_decay_% none
_diffrn_standards_interval_count 0
_diffrn_standards_interval_time 0
_diffrn_standards_number 0
_exptl_absorpt_coefficient_mu 4.677
_exptl_absorpt_correction_T_max 0.452
_exptl_absorpt_correction_T_min 0.379
_exptl_absorpt_correction_type empirical
_exptl_absorpt_process_details 'ABSCOR by T.Higashi 8 March, 1995'
_exptl_crystal_colour yellow
_exptl_crystal_density_diffrn 2.949
_exptl_crystal_density_method 'not measured'
_exptl_crystal_description block
_exptl_crystal_F_000 1600
_exptl_crystal_size_max 0.29
_exptl_crystal_size_mid 0.18
_exptl_crystal_size_min 0.17
_refine_diff_density_max 0.833
_refine_diff_density_min -0.794
_refine_diff_density_rms 0.156
_refine_ls_extinction_method none
_refine_ls_goodness_of_fit_ref 1.044
_refine_ls_hydrogen_treatment none
_refine_ls_matrix_type full
_refine_ls_number_parameters 487
_refine_ls_number_reflns 6693
_refine_ls_number_restraints 0
_refine_ls_restrained_S_all 1.044
_refine_ls_R_factor_all 0.0362
_refine_ls_R_factor_gt 0.0287
_refine_ls_shift/su_max 0.001
_refine_ls_shift/su_mean 0.000
_refine_ls_structure_factor_coef Fsqd
_refine_ls_weighting_details 'calc w=1/[\s^2^(Fo^2^)+(0.0283P)^2^+7.5352P] where P=(Fo^2^+2Fc^2^)/3'
_refine_ls_weighting_scheme calc
_refine_ls_wR_factor_gt 0.0687
_refine_ls_wR_factor_ref 0.0745
_reflns_number_gt 5584
_reflns_number_total 6693
_reflns_threshold_expression >2sigma(I)
_cod_data_source_file c4ra16237d2.cif
_cod_data_source_block 1
_cod_depositor_comments
;
The following automatic conversions were performed:

'_symmetry_cell_setting' value 'Triclinic' changed to 'triclinic'
according to
/usr/data/users/saulius/crontab/automatic-downloads/rss-feeds/RSC/lib/dictionaries/cif_core.dic
dictionary named 'cif_core.dic' version 2.4.2 from 2011-04-26.

Automatic conversion script
Id: cif_fix_values 3008 2015-01-20 13:52:24Z robertas 
;
_cod_original_sg_symbol_H-M P-1
_cod_database_code 7219415

loop_
_symmetry_equiv_pos_as_xyz
'x, y, z'
'-x, -y, -z'

loop_
_atom_site_label
_atom_site_type_symbol
_atom_site_fract_x
_atom_site_fract_y
_atom_site_fract_z
_atom_site_U_iso_or_equiv
_atom_site_adp_type
_atom_site_occupancy
_atom_site_symmetry_multiplicity
_atom_site_calc_flag
La1 La 0.70530(3) 0.63395(3) 0.128295(17) 0.01758(9) Uani 1 1 d
La2 La 1.28977(3) -0.09240(3) 0.370660(17) 0.01790(9) Uani 1 1 d
Mo1 Mo 1.01018(5) 0.54500(5) 0.24775(2) 0.01601(11) Uani 1 1 d
Mo2 Mo 0.72880(5) 0.47780(5) 0.33292(3) 0.01863(12) Uani 1 1 d
Mo3 Mo 0.72349(5) 0.25400(5) 0.24019(2) 0.01567(11) Uani 1 1 d
Mo4 Mo 0.98264(5) -0.00418(5) 0.25142(2) 0.01602(11) Uani 1 1 d
Mo5 Mo 1.26091(5) 0.06411(5) 0.16516(2) 0.01917(12) Uani 1 1 d
Mo6 Mo 1.26771(5) 0.28716(5) 0.25771(2) 0.01599(11) Uani 1 1 d
V1 V 1.00365(9) 0.31835(9) 0.15932(4) 0.01187(19) Uani 1 1 d
V2 V 0.98654(9) 0.22367(9) 0.33928(4) 0.01178(19) Uani 1 1 d
O1 O 0.8871(4) 0.3756(4) 0.25294(19) 0.0156(8) Uani 1 1 d
O2 O 0.6372(4) 0.5185(4) 0.4059(2) 0.0318(10) Uani 1 1 d
O3 O 1.3355(4) 0.1489(4) 0.3192(2) 0.0199(8) Uani 1 1 d
O4 O 0.8826(4) 0.1834(3) 0.18110(18) 0.0145(8) Uani 1 1 d
O5 O 1.1084(4) 0.3568(4) 0.31790(18) 0.0149(8) Uani 1 1 d
O6 O 0.9125(4) 0.4398(4) 0.1072(2) 0.0197(8) Uani 1 1 d
O7 O 1.0769(4) 0.1017(4) 0.39102(19) 0.0192(8) Uani 1 1 d
O8 O 1.3380(4) 0.2181(4) 0.1750(2) 0.0208(9) Uani 1 1 d
O9 O 1.0808(4) -0.1080(4) 0.31508(19) 0.0201(8) Uani 1 1 d
O10 O 0.8693(4) 0.1161(4) 0.31162(19) 0.0162(8) Uani 1 1 d
O11 O 0.8664(4) 0.3065(4) 0.39196(19) 0.0190(8) Uani 1 1 d
O12 O 1.3646(4) 0.4101(4) 0.2528(2) 0.0271(10) Uani 1 1 d
O13 O 1.1039(4) -0.0213(4) 0.17031(19) 0.0205(9) Uani 1 1 d
O14 O 0.6520(4) 0.5928(4) 0.2634(2) 0.0250(9) Uani 1 1 d
O15 O 0.8861(4) 0.5634(4) 0.32840(19) 0.0203(9) Uani 1 1 d
O16 O 1.1050(4) 0.1663(4) 0.24496(19) 0.0160(8) Uani 1 1 d
O17 O 0.9142(4) 0.6503(4) 0.1832(2) 0.0196(8) Uani 1 1 d
O18 O 1.1234(4) 0.2342(4) 0.10718(19) 0.0182(8) Uani 1 1 d
O19 O 1.1218(4) 0.4257(4) 0.18671(18) 0.0155(8) Uani 1 1 d
O20 O 1.3339(4) -0.0497(4) 0.2340(2) 0.0250(9) Uani 1 1 d
O21 O 0.6524(4) 0.3237(4) 0.32215(19) 0.0200(8) Uani 1 1 d
O22 O 0.6578(4) 0.3906(4) 0.1772(2) 0.0211(9) Uani 1 1 d
O23 O 1.1303(4) 0.6347(4) 0.2585(2) 0.0279(10) Uani 1 1 d
O24 O 0.8627(4) -0.0957(4) 0.2433(2) 0.0264(10) Uani 1 1 d
O25 O 0.6282(4) 0.1316(4) 0.2438(2) 0.0257(9) Uani 1 1 d
O26 O 1.3516(4) 0.0232(4) 0.0909(2) 0.0318(10) Uani 1 1 d
O1W O 0.8628(5) 0.7511(5) 0.0350(2) 0.0328(10) Uani 1 1 d
O2W O 0.4484(5) 0.6352(5) 0.1569(3) 0.0400(12) Uani 1 1 d
O3W O 0.6676(5) 0.8644(4) 0.1663(2) 0.0385(12) Uani 1 1 d
O4W O 0.5611(5) 0.8257(4) 0.0455(2) 0.0314(10) Uani 1 1 d
O5W O 0.6557(5) 0.5500(5) 0.0242(2) 0.0397(12) Uani 1 1 d
O6W O 1.4291(5) -0.2787(4) 0.4542(2) 0.0347(11) Uani 1 1 d
O7W O 1.3589(5) 0.0128(4) 0.4612(2) 0.0328(11) Uani 1 1 d
O8W O 1.3437(5) -0.3230(4) 0.3270(3) 0.0414(13) Uani 1 1 d
O9W O 1.1323(5) -0.2186(6) 0.4618(3) 0.0539(15) Uani 1 1 d
O10W O 1.5422(4) -0.1083(5) 0.3292(2) 0.0382(11) Uani 1 1 d
OW1 O 0.5262(5) 0.3047(5) 0.0704(2) 0.0385(11) Uani 1 1 d
OW2 O 0.4566(5) 0.2570(5) 0.4312(2) 0.0381(11) Uani 1 1 d
OW3 O 0.2458(5) 0.6009(5) 0.0777(3) 0.0460(13) Uani 1 1 d
OW4 O 0.7281(5) 0.9410(5) 0.4096(2) 0.0452(13) Uani 1 1 d
OW5 O 0.9002(5) 0.6904(6) 0.4406(3) 0.0475(13) Uani 1 1 d
OW6 O 0.0840(5) 0.8611(6) 0.0541(3) 0.0476(13) Uani 1 1 d
OW7 O 0.2056(6) 0.4416(6) 0.4290(3) 0.0547(14) Uani 1 1 d
OW8 O 0.7590(6) 0.0942(5) 0.0750(3) 0.0493(13) Uani 1 1 d

loop_
_atom_site_aniso_label
_atom_site_aniso_U_11
_atom_site_aniso_U_22
_atom_site_aniso_U_33
_atom_site_aniso_U_23
_atom_site_aniso_U_13
_atom_site_aniso_U_12
La1 0.01774(17) 0.01717(17) 0.01738(18) -0.00328(13) -0.00255(13) -0.00140(13)
La2 0.01818(17) 0.01794(17) 0.01697(18) -0.00306(13) -0.00264(13) -0.00141(13)
Mo1 0.0177(2) 0.0134(2) 0.0180(3) -0.00456(19) -0.0031(2) -0.00268(19)
Mo2 0.0181(3) 0.0188(3) 0.0173(3) -0.00554(19) 0.0004(2) 0.0015(2)
Mo3 0.0126(2) 0.0169(2) 0.0175(3) -0.00303(19) -0.00166(19) -0.00289(19)
Mo4 0.0180(2) 0.0136(2) 0.0172(3) -0.00466(18) -0.00257(19) -0.00209(19)
Mo5 0.0181(3) 0.0216(3) 0.0152(3) -0.00481(19) 0.0008(2) 0.0027(2)
Mo6 0.0126(2) 0.0179(2) 0.0170(3) -0.00232(19) -0.00092(19) -0.00304(19)
V1 0.0122(4) 0.0129(4) 0.0106(4) -0.0033(3) -0.0001(4) -0.0017(4)
V2 0.0126(4) 0.0124(4) 0.0104(4) -0.0030(3) -0.0006(3) -0.0017(4)
O1 0.0149(19) 0.0169(19) 0.016(2) -0.0051(15) -0.0014(15) -0.0038(15)
O2 0.034(3) 0.034(2) 0.023(2) -0.0114(19) 0.0065(19) 0.006(2)
O3 0.016(2) 0.023(2) 0.020(2) -0.0012(16) -0.0020(16) -0.0027(16)
O4 0.0153(19) 0.0122(18) 0.017(2) -0.0044(15) -0.0018(15) -0.0034(15)
O5 0.0163(19) 0.0159(19) 0.0139(19) -0.0061(15) -0.0024(15) -0.0019(15)
O6 0.018(2) 0.018(2) 0.021(2) -0.0030(16) -0.0010(16) -0.0003(16)
O7 0.021(2) 0.020(2) 0.017(2) -0.0022(16) -0.0037(16) -0.0056(16)
O8 0.016(2) 0.027(2) 0.018(2) -0.0010(16) -0.0008(16) -0.0041(17)
O9 0.023(2) 0.018(2) 0.019(2) -0.0036(16) -0.0041(17) -0.0015(16)
O10 0.0144(19) 0.0162(19) 0.018(2) -0.0034(15) -0.0003(16) -0.0039(15)
O11 0.022(2) 0.019(2) 0.016(2) -0.0063(15) 0.0009(16) -0.0003(16)
O12 0.021(2) 0.026(2) 0.034(3) -0.0027(19) -0.0010(19) -0.0080(18)
O13 0.023(2) 0.022(2) 0.016(2) -0.0080(16) -0.0010(17) 0.0007(17)
O14 0.024(2) 0.024(2) 0.024(2) -0.0034(17) -0.0027(18) 0.0022(18)
O15 0.027(2) 0.018(2) 0.017(2) -0.0078(16) -0.0023(17) -0.0026(17)
O16 0.0155(19) 0.0157(19) 0.017(2) -0.0054(15) -0.0010(16) -0.0017(15)
O17 0.020(2) 0.019(2) 0.020(2) -0.0035(16) -0.0041(17) -0.0012(16)
O18 0.019(2) 0.021(2) 0.0135(19) -0.0043(15) 0.0004(16) 0.0002(16)
O19 0.0126(19) 0.019(2) 0.015(2) -0.0046(15) -0.0002(15) -0.0034(15)
O20 0.023(2) 0.027(2) 0.021(2) -0.0030(17) -0.0027(18) 0.0031(18)
O21 0.0139(19) 0.027(2) 0.017(2) -0.0020(16) 0.0022(16) -0.0030(17)
O22 0.017(2) 0.022(2) 0.024(2) -0.0049(17) -0.0019(17) -0.0020(17)
O23 0.031(2) 0.023(2) 0.033(3) -0.0083(19) -0.006(2) -0.0076(19)
O24 0.030(2) 0.021(2) 0.033(2) -0.0086(18) -0.0068(19) -0.0089(18)
O25 0.023(2) 0.023(2) 0.032(2) -0.0036(18) -0.0013(19) -0.0083(18)
O26 0.034(3) 0.035(2) 0.019(2) -0.0082(18) 0.0050(19) 0.009(2)
O1W 0.035(3) 0.041(3) 0.023(2) -0.0032(19) 0.002(2) -0.013(2)
O2W 0.023(2) 0.043(3) 0.048(3) 0.001(2) 0.001(2) -0.005(2)
O3W 0.049(3) 0.026(2) 0.043(3) -0.016(2) -0.014(2) 0.003(2)
O4W 0.036(3) 0.027(2) 0.024(2) -0.0013(18) -0.005(2) 0.009(2)
O5W 0.045(3) 0.040(3) 0.037(3) -0.020(2) -0.014(2) 0.007(2)
O6W 0.038(3) 0.033(3) 0.028(3) -0.0043(19) -0.015(2) 0.010(2)
O7W 0.040(3) 0.034(3) 0.029(3) -0.011(2) -0.010(2) -0.009(2)
O8W 0.056(3) 0.027(2) 0.046(3) -0.017(2) -0.026(3) 0.006(2)
O9W 0.036(3) 0.082(4) 0.033(3) 0.023(3) -0.005(2) -0.021(3)
O10W 0.020(2) 0.045(3) 0.042(3) 0.003(2) 0.002(2) -0.002(2)
OW1 0.036(3) 0.051(3) 0.031(3) -0.003(2) -0.006(2) -0.016(2)
OW2 0.045(3) 0.047(3) 0.027(3) -0.007(2) 0.000(2) -0.023(2)
OW3 0.051(3) 0.050(3) 0.039(3) -0.012(2) 0.010(2) -0.019(3)
OW4 0.053(3) 0.056(3) 0.029(3) -0.008(2) 0.009(2) -0.023(3)
OW5 0.045(3) 0.063(4) 0.043(3) -0.022(3) -0.003(2) -0.020(3)
OW6 0.047(3) 0.062(3) 0.041(3) -0.019(3) -0.003(2) -0.018(3)
OW7 0.067(4) 0.052(3) 0.045(3) -0.002(3) -0.013(3) -0.013(3)
OW8 0.060(4) 0.046(3) 0.043(3) -0.012(2) -0.001(3) -0.011(3)

loop_
_atom_type_symbol
_atom_type_description
_atom_type_scat_dispersion_real
_atom_type_scat_dispersion_imag
_atom_type_scat_source
H H 0.0000 0.0000 'International Tables Vol C Tables 4.2.6.8 and 6.1.1.4'
La La -0.2871 2.4523 'International Tables Vol C Tables 4.2.6.8 and 6.1.1.4'
Mo Mo -1.6832 0.6857 'International Tables Vol C Tables 4.2.6.8 and 6.1.1.4'
O O 0.0106 0.0060 'International Tables Vol C Tables 4.2.6.8 and 6.1.1.4'
V V 0.3005 0.5294 'International Tables Vol C Tables 4.2.6.8 and 6.1.1.4'

loop_
_geom_angle_atom_site_label_1
_geom_angle_atom_site_label_2
_geom_angle_atom_site_label_3
_geom_angle
O1W La1 O5W 79.92(15)
O1W La1 O17 71.69(13)
O5W La1 O17 137.03(14)
O1W La1 O3W 81.62(15)
O5W La1 O3W 135.93(15)
O17 La1 O3W 71.21(14)
O1W La1 O22 138.11(13)
O5W La1 O22 75.21(14)
O17 La1 O22 105.63(12)
O3W La1 O22 138.57(14)
O1W La1 O2W 138.46(15)
O5W La1 O2W 80.38(16)
O17 La1 O2W 141.22(14)
O3W La1 O2W 87.76(16)
O22 La1 O2W 69.10(14)
O1W La1 O4W 71.15(15)
O5W La1 O4W 68.36(14)
O17 La1 O4W 127.52(13)
O3W La1 O4W 67.86(14)
O22 La1 O4W 126.77(14)
O2W La1 O4W 67.65(15)
O1W La1 O14 139.34(13)
O5W La1 O14 140.14(15)
O17 La1 O14 71.03(12)
O3W La1 O14 71.53(14)
O22 La1 O14 68.72(12)
O2W La1 O14 71.50(14)
O4W La1 O14 122.22(13)
O1W La1 O6 75.09(13)
O5W La1 O6 74.63(13)
O17 La1 O6 67.40(12)
O3W La1 O6 137.04(14)
O22 La1 O6 66.15(12)
O2W La1 O6 132.81(14)
O4W La1 O6 133.18(12)
O14 La1 O6 104.55(12)
O7W La2 O6W 71.00(14)
O7W La2 O9 141.23(14)
O6W La2 O9 128.01(14)
O7W La2 O9W 90.36(17)
O6W La2 O9W 70.10(16)
O9 La2 O9W 70.85(14)
O7W La2 O3 69.15(13)
O6W La2 O3 127.61(14)
O9 La2 O3 104.31(12)
O9W La2 O3 140.95(16)
O7W La2 O10W 81.89(16)
O6W La2 O10W 70.26(15)
O9 La2 O10W 133.97(14)
O9W La2 O10W 139.99(16)
O3 La2 O10W 71.69(13)
O7W La2 O8W 139.14(14)
O6W La2 O8W 68.83(14)
O9 La2 O8W 73.61(13)
O9W La2 O8W 83.02(19)
O3 La2 O8W 134.14(15)
O10W La2 O8W 77.98(16)
O7W La2 O20 133.05(14)
O6W La2 O20 124.93(13)
O9 La2 O20 68.77(12)
O9W La2 O20 135.81(15)
O3 La2 O20 67.86(12)
O10W La2 O20 67.56(14)
O8W La2 O20 69.12(14)
O7W La2 O7 76.60(13)
O6W La2 O7 132.38(13)
O9 La2 O7 66.28(11)
O9W La2 O7 76.28(15)
O3 La2 O7 66.98(12)
O10W La2 O7 137.93(14)
O8W La2 O7 138.97(13)
O20 La2 O7 102.69(12)
O23 Mo1 O17 105.83(19)
O23 Mo1 O15 101.44(18)
O17 Mo1 O15 100.41(17)
O23 Mo1 O19 99.07(17)
O17 Mo1 O19 95.90(16)
O15 Mo1 O19 149.10(15)
O23 Mo1 O5 91.47(17)
O17 Mo1 O5 161.05(15)
O15 Mo1 O5 83.25(15)
O19 Mo1 O5 73.33(14)
O23 Mo1 O1 163.66(17)
O17 Mo1 O1 90.24(15)
O15 Mo1 O1 77.95(14)
O19 Mo1 O1 75.91(14)
O5 Mo1 O1 72.22(13)
O23 Mo1 Mo2 134.81(14)
O17 Mo1 Mo2 87.68(13)
O15 Mo1 Mo2 33.40(11)
O19 Mo1 Mo2 122.68(10)
O5 Mo1 Mo2 85.41(9)
O1 Mo1 Mo2 46.82(9)
O2 Mo2 O14 105.7(2)
O2 Mo2 O15 102.25(19)
O14 Mo2 O15 96.90(18)
O2 Mo2 O21 101.32(19)
O14 Mo2 O21 95.23(18)
O15 Mo2 O21 149.41(15)
O2 Mo2 O11 93.10(18)
O14 Mo2 O11 161.19(16)
O15 Mo2 O11 79.90(15)
O21 Mo2 O11 79.61(15)
O2 Mo2 O1 164.88(17)
O14 Mo2 O1 89.44(16)
O15 Mo2 O1 75.99(14)
O21 Mo2 O1 76.15(14)
O11 Mo2 O1 71.78(13)
O2 Mo2 Mo1 135.20(16)
O14 Mo2 Mo1 84.85(14)
O15 Mo2 Mo1 33.00(11)
O21 Mo2 Mo1 121.34(11)
O11 Mo2 Mo1 82.57(10)
O1 Mo2 Mo1 45.20(9)
O2 Mo2 Mo3 133.93(16)
O14 Mo2 Mo3 83.42(13)
O15 Mo2 Mo3 121.75(11)
O21 Mo2 Mo3 32.70(11)
O11 Mo2 Mo3 82.65(9)
O1 Mo2 Mo3 45.77(9)
Mo1 Mo2 Mo3 89.926(17)
O25 Mo3 O22 105.21(19)
O25 Mo3 O21 101.81(18)
O22 Mo3 O21 100.08(17)
O25 Mo3 O4 99.10(17)
O22 Mo3 O4 96.42(16)
O21 Mo3 O4 148.82(15)
O25 Mo3 O10 93.41(17)
O22 Mo3 O10 160.09(16)
O21 Mo3 O10 82.57(15)
O4 Mo3 O10 73.30(14)
O25 Mo3 O1 165.35(17)
O22 Mo3 O1 89.21(16)
O21 Mo3 O1 77.62(14)
O4 Mo3 O1 76.33(13)
O10 Mo3 O1 71.96(13)
O25 Mo3 V1 134.66(14)
O22 Mo3 V1 82.23(13)
O21 Mo3 V1 121.19(12)
O4 Mo3 V1 35.84(10)
O10 Mo3 V1 79.63(9)
O1 Mo3 V1 43.56(9)
O25 Mo3 Mo2 134.92(14)
O22 Mo3 Mo2 86.69(13)
O21 Mo3 Mo2 33.23(11)
O4 Mo3 Mo2 123.04(10)
O10 Mo3 Mo2 85.01(9)
O1 Mo3 Mo2 46.77(9)
V1 Mo3 Mo2 89.45(2)
O24 Mo4 O9 105.28(19)
O24 Mo4 O13 102.29(18)
O9 Mo4 O13 100.53(17)
O24 Mo4 O10 97.92(17)
O9 Mo4 O10 96.93(16)
O13 Mo4 O10 148.63(16)
O24 Mo4 O4 92.21(17)
O9 Mo4 O4 160.94(15)
O13 Mo4 O4 82.68(15)
O10 Mo4 O4 72.74(14)
O24 Mo4 O16 164.28(17)
O9 Mo4 O16 90.03(16)
O13 Mo4 O16 77.83(15)
O10 Mo4 O16 76.30(14)
O4 Mo4 O16 72.16(13)
O24 Mo4 Mo5 135.72(14)
O9 Mo4 Mo5 87.32(13)
O13 Mo4 Mo5 33.50(11)
O10 Mo4 Mo5 122.97(11)
O4 Mo4 Mo5 85.28(9)
O16 Mo4 Mo5 46.75(9)
O26 Mo5 O20 106.71(19)
O26 Mo5 O13 102.01(19)
O20 Mo5 O13 95.80(18)
O26 Mo5 O8 101.2(2)
O20 Mo5 O8 96.14(18)
O13 Mo5 O8 149.55(16)
O26 Mo5 O18 92.95(17)
O20 Mo5 O18 160.33(16)
O13 Mo5 O18 79.90(15)
O8 Mo5 O18 79.47(15)
O26 Mo5 O16 164.53(17)
O20 Mo5 O16 88.75(16)
O13 Mo5 O16 76.16(14)
O8 Mo5 O16 76.21(14)
O18 Mo5 O16 71.58(13)
O26 Mo5 Mo4 134.97(16)
O20 Mo5 Mo4 83.35(14)
O13 Mo5 Mo4 33.03(11)
O8 Mo5 Mo4 121.68(11)
O18 Mo5 Mo4 82.80(10)
O16 Mo5 Mo4 45.49(9)
O26 Mo5 Mo6 134.19(16)
O20 Mo5 Mo6 83.46(13)
O13 Mo5 Mo6 121.68(11)
O8 Mo5 Mo6 33.08(11)
O18 Mo5 Mo6 82.62(10)
O16 Mo5 Mo6 45.55(9)
Mo4 Mo5 Mo6 89.894(17)
O12 Mo6 O3 105.72(19)
O12 Mo6 O8 100.96(18)
O3 Mo6 O8 99.23(17)
O12 Mo6 O5 99.97(17)
O3 Mo6 O5 97.07(16)
O8 Mo6 O5 148.78(15)
O12 Mo6 O19 93.02(17)
O3 Mo6 O19 160.41(16)
O8 Mo6 O19 82.37(14)
O5 Mo6 O19 73.62(14)
O12 Mo6 O16 165.08(17)
O3 Mo6 O16 89.14(16)
O8 Mo6 O16 77.45(14)
O5 Mo6 O16 76.37(13)
O19 Mo6 O16 72.06(13)
O12 Mo6 Mo5 134.22(14)
O3 Mo6 Mo5 85.81(13)
O8 Mo6 Mo5 33.38(12)
O5 Mo6 Mo5 122.85(10)
O19 Mo6 Mo5 85.11(9)
O16 Mo6 Mo5 46.53(9)
O6 V1 O18 106.10(19)
O6 V1 O19 99.67(17)
O18 V1 O19 97.03(17)
O6 V1 O4 99.55(17)
O18 V1 O4 97.16(17)
O19 V1 O4 151.86(15)
O6 V1 O1 93.26(16)
O18 V1 O1 160.64(16)
O19 V1 O1 78.87(14)
O4 V1 O1 79.70(14)
O6 V1 O16 170.29(17)
O18 V1 O16 83.61(16)
O19 V1 O16 78.68(14)
O4 V1 O16 78.90(14)
O1 V1 O16 77.03(13)
O6 V1 Mo3 86.38(14)
O18 V1 Mo3 133.30(13)
O19 V1 Mo3 125.63(11)
O4 V1 Mo3 36.17(10)
O1 V1 Mo3 46.77(9)
O16 V1 Mo3 86.89(10)
O7 V2 O11 105.87(19)
O7 V2 O5 99.46(17)
O11 V2 O5 97.86(17)
O7 V2 O10 99.13(17)
O11 V2 O10 97.06(17)
O5 V2 O10 151.92(15)
O7 V2 O16 93.00(17)
O11 V2 O16 161.11(16)
O5 V2 O16 79.29(14)
O10 V2 O16 78.90(14)
O7 V2 O1 169.62(17)
O11 V2 O1 84.50(16)
O5 V2 O1 79.01(14)
O10 V2 O1 78.91(14)
O16 V2 O1 76.63(13)
V1 O1 V2 103.46(15)
V1 O1 Mo1 90.91(13)
V2 O1 Mo1 97.82(14)
V1 O1 Mo3 89.67(13)
V2 O1 Mo3 97.62(14)
Mo1 O1 Mo3 163.97(18)
V1 O1 Mo2 165.44(18)
V2 O1 Mo2 91.07(13)
Mo1 O1 Mo2 87.98(12)
Mo3 O1 Mo2 87.46(12)
Mo6 O3 La2 136.81(19)
V1 O4 Mo3 107.99(16)
V1 O4 Mo4 108.80(16)
Mo3 O4 Mo4 103.23(15)
V2 O5 Mo6 108.46(16)
V2 O5 Mo1 108.83(16)
Mo6 O5 Mo1 102.49(15)
V1 O6 La1 133.3(2)
V2 O7 La2 133.9(2)
Mo6 O8 Mo5 113.53(19)
Mo4 O9 La2 135.9(2)
V2 O10 Mo4 107.96(17)
V2 O10 Mo3 109.49(16)
Mo4 O10 Mo3 103.14(16)
V2 O11 Mo2 112.65(19)
Mo4 O13 Mo5 113.47(18)
Mo2 O14 La1 133.9(2)
Mo1 O15 Mo2 113.60(18)
V2 O16 V1 102.88(15)
V2 O16 Mo4 90.28(13)
V1 O16 Mo4 98.19(14)
V2 O16 Mo6 89.95(13)
V1 O16 Mo6 97.96(14)
Mo4 O16 Mo6 163.38(18)
V2 O16 Mo5 165.72(18)
V1 O16 Mo5 91.39(13)
Mo4 O16 Mo5 87.77(12)
Mo6 O16 Mo5 87.92(13)
Mo1 O17 La1 134.72(19)
V1 O18 Mo5 113.41(18)
V1 O19 Mo1 108.14(17)
V1 O19 Mo6 109.38(16)
Mo1 O19 Mo6 102.71(15)
Mo5 O20 La2 136.0(2)
Mo3 O21 Mo2 114.07(19)
Mo3 O22 La1 135.44(19)

loop_
_geom_bond_atom_site_label_1
_geom_bond_atom_site_label_2
_geom_bond_distance
La1 O1W 2.518(4)
La1 O5W 2.521(4)
La1 O17 2.530(4)
La1 O3W 2.544(4)
La1 O22 2.557(4)
La1 O2W 2.568(4)
La1 O4W 2.580(4)
La1 O14 2.607(4)
La1 O6 2.623(4)
La2 O7W 2.496(4)
La2 O6W 2.537(4)
La2 O9 2.535(4)
La2 O9W 2.537(5)
La2 O3 2.541(4)
La2 O10W 2.546(4)
La2 O8W 2.593(4)
La2 O20 2.628(4)
La2 O7 2.656(4)
Mo1 O23 1.703(4)
Mo1 O17 1.734(4)
Mo1 O15 1.909(4)
Mo1 O19 1.977(4)
Mo1 O5 2.233(4)
Mo1 O1 2.280(4)
Mo1 Mo2 3.2115(7)
Mo2 O2 1.689(4)
Mo2 O14 1.748(4)
Mo2 O15 1.929(4)
Mo2 O21 1.928(4)
Mo2 O11 2.206(4)
Mo2 O1 2.343(4)
Mo2 Mo3 3.2130(7)
Mo3 O25 1.692(4)
Mo3 O22 1.731(4)
Mo3 O21 1.901(4)
Mo3 O4 1.963(4)
Mo3 O10 2.225(4)
Mo3 O1 2.305(4)
Mo3 V1 3.1630(10)
Mo4 O24 1.699(4)
Mo4 O9 1.729(4)
Mo4 O13 1.899(4)
Mo4 O10 1.979(4)
Mo4 O4 2.237(4)
Mo4 O16 2.281(4)
Mo4 Mo5 3.1959(7)
Mo5 O26 1.707(4)
Mo5 O20 1.719(4)
Mo5 O13 1.923(4)
Mo5 O8 1.925(4)
Mo5 O18 2.190(4)
Mo5 O16 2.330(4)
Mo5 Mo6 3.2076(7)
Mo6 O12 1.703(4)
Mo6 O3 1.730(4)
Mo6 O8 1.910(4)
Mo6 O5 1.973(4)
Mo6 O19 2.223(4)
Mo6 O16 2.291(4)
V1 O6 1.630(4)
V1 O18 1.698(4)
V1 O19 1.950(4)
V1 O4 1.947(4)
V1 O1 2.180(4)
V1 O16 2.226(4)
V2 O7 1.625(4)
V2 O11 1.700(4)
V2 O5 1.939(4)
V2 O10 1.948(4)
V2 O16 2.199(4)
V2 O1 2.227(4)

loop_
_geom_torsion_atom_site_label_1
_geom_torsion_atom_site_label_2
_geom_torsion_atom_site_label_3
_geom_torsion_atom_site_label_4
_geom_torsion
O23 Mo1 Mo2 O2 1.2(3)
O17 Mo1 Mo2 O2 -108.9(2)
O15 Mo1 Mo2 O2 4.0(3)
O19 Mo1 Mo2 O2 155.6(2)
O5 Mo1 Mo2 O2 88.7(2)
O1 Mo1 Mo2 O2 158.6(2)
O23 Mo1 Mo2 O14 108.3(2)
O17 Mo1 Mo2 O14 -1.84(17)
O15 Mo1 Mo2 O14 111.1(2)
O19 Mo1 Mo2 O14 -97.35(18)
O5 Mo1 Mo2 O14 -164.18(16)
O1 Mo1 Mo2 O14 -94.35(18)
O23 Mo1 Mo2 O15 -2.8(3)
O17 Mo1 Mo2 O15 -113.0(2)
O19 Mo1 Mo2 O15 151.5(2)
O5 Mo1 Mo2 O15 84.7(2)
O1 Mo1 Mo2 O15 154.5(2)
O23 Mo1 Mo2 O21 -158.7(2)
O17 Mo1 Mo2 O21 91.16(18)
O15 Mo1 Mo2 O21 -155.9(2)
O19 Mo1 Mo2 O21 -4.36(18)
O5 Mo1 Mo2 O21 -71.19(16)
O1 Mo1 Mo2 O21 -1.36(18)
O23 Mo1 Mo2 O11 -85.7(2)
O17 Mo1 Mo2 O11 164.16(15)
O15 Mo1 Mo2 O11 -82.9(2)
O19 Mo1 Mo2 O11 68.64(16)
O5 Mo1 Mo2 O11 1.81(13)
O1 Mo1 Mo2 O11 71.65(16)
O23 Mo1 Mo2 O1 -157.3(2)
O17 Mo1 Mo2 O1 92.51(17)
O15 Mo1 Mo2 O1 -154.5(2)
O19 Mo1 Mo2 O1 -3.01(17)
O5 Mo1 Mo2 O1 -69.83(15)
O23 Mo1 Mo2 Mo3 -168.3(2)
O17 Mo1 Mo2 Mo3 81.56(12)
O15 Mo1 Mo2 Mo3 -165.5(2)
O19 Mo1 Mo2 Mo3 -13.95(13)
O5 Mo1 Mo2 Mo3 -80.78(9)
O1 Mo1 Mo2 Mo3 -10.95(12)
O2 Mo2 Mo3 O25 0.8(3)
O14 Mo2 Mo3 O25 -104.6(2)
O15 Mo2 Mo3 O25 161.3(2)
O21 Mo2 Mo3 O25 5.8(3)
O11 Mo2 Mo3 O25 88.0(2)
O1 Mo2 Mo3 O25 159.7(2)
Mo1 Mo2 Mo3 O25 170.5(2)
O2 Mo2 Mo3 O22 109.1(2)
O14 Mo2 Mo3 O22 3.63(18)
O15 Mo2 Mo3 O22 -90.43(18)
O21 Mo2 Mo3 O22 114.1(2)
O11 Mo2 Mo3 O22 -163.71(16)
O1 Mo2 Mo3 O22 -92.03(18)
Mo1 Mo2 Mo3 O22 -81.19(13)
O2 Mo2 Mo3 O21 -5.0(3)
O14 Mo2 Mo3 O21 -110.5(2)
O15 Mo2 Mo3 O21 155.5(2)
O11 Mo2 Mo3 O21 82.2(2)
O1 Mo2 Mo3 O21 153.9(2)
Mo1 Mo2 Mo3 O21 164.7(2)
O2 Mo2 Mo3 O4 -155.4(2)
O14 Mo2 Mo3 O4 99.14(18)
O15 Mo2 Mo3 O4 5.08(18)
O21 Mo2 Mo3 O4 -150.4(2)
O11 Mo2 Mo3 O4 -68.20(16)
O1 Mo2 Mo3 O4 3.48(17)
Mo1 Mo2 Mo3 O4 14.32(13)
O2 Mo2 Mo3 O10 -89.0(2)
O14 Mo2 Mo3 O10 165.51(17)
O15 Mo2 Mo3 O10 71.45(16)
O21 Mo2 Mo3 O10 -84.0(2)
O11 Mo2 Mo3 O10 -1.83(14)
O1 Mo2 Mo3 O10 69.85(16)
Mo1 Mo2 Mo3 O10 80.69(9)
O2 Mo2 Mo3 O1 -158.9(2)
O14 Mo2 Mo3 O1 95.66(18)
O15 Mo2 Mo3 O1 1.60(18)
O21 Mo2 Mo3 O1 -153.9(2)
O11 Mo2 Mo3 O1 -71.68(16)
Mo1 Mo2 Mo3 O1 10.84(12)
O2 Mo2 Mo3 V1 -168.7(2)
O14 Mo2 Mo3 V1 85.87(14)
O15 Mo2 Mo3 V1 -8.18(14)
O21 Mo2 Mo3 V1 -163.7(2)
O11 Mo2 Mo3 V1 -81.46(10)
O1 Mo2 Mo3 V1 -9.79(12)
Mo1 Mo2 Mo3 V1 1.05(2)
O24 Mo4 Mo5 O26 0.0(3)
O9 Mo4 Mo5 O26 109.3(2)
O13 Mo4 Mo5 O26 -4.4(3)
O10 Mo4 Mo5 O26 -154.2(2)
O4 Mo4 Mo5 O26 -88.3(2)
O16 Mo4 Mo5 O26 -158.2(2)
O24 Mo4 Mo5 O20 -107.0(2)
O9 Mo4 Mo5 O20 2.24(18)
O13 Mo4 Mo5 O20 -111.5(2)
O10 Mo4 Mo5 O20 98.77(19)
O4 Mo4 Mo5 O20 164.66(16)
O16 Mo4 Mo5 O20 94.81(18)
O24 Mo4 Mo5 O13 4.5(3)
O9 Mo4 Mo5 O13 113.7(2)
O10 Mo4 Mo5 O13 -149.8(2)
O4 Mo4 Mo5 O13 -83.9(2)
O16 Mo4 Mo5 O13 -153.7(2)
O24 Mo4 Mo5 O8 159.9(2)
O9 Mo4 Mo5 O8 -90.88(18)
O13 Mo4 Mo5 O8 155.4(2)
O10 Mo4 Mo5 O8 5.64(19)
O4 Mo4 Mo5 O8 71.54(16)
O16 Mo4 Mo5 O8 1.69(18)
O24 Mo4 Mo5 O18 87.0(2)
O9 Mo4 Mo5 O18 -163.76(15)
O13 Mo4 Mo5 O18 82.5(2)
O10 Mo4 Mo5 O18 -67.24(16)
O4 Mo4 Mo5 O18 -1.34(13)
O16 Mo4 Mo5 O18 -71.19(16)
O24 Mo4 Mo5 O16 158.2(2)
O9 Mo4 Mo5 O16 -92.57(17)
O13 Mo4 Mo5 O16 153.7(2)
O10 Mo4 Mo5 O16 3.95(17)
O4 Mo4 Mo5 O16 69.85(15)
O24 Mo4 Mo5 Mo6 169.6(2)
O9 Mo4 Mo5 Mo6 -81.18(12)
O13 Mo4 Mo5 Mo6 165.1(2)
O10 Mo4 Mo5 Mo6 15.34(13)
O4 Mo4 Mo5 Mo6 81.24(9)
O16 Mo4 Mo5 Mo6 11.39(12)
O26 Mo5 Mo6 O12 -1.0(3)
O20 Mo5 Mo6 O12 106.0(2)
O13 Mo5 Mo6 O12 -161.2(2)
O8 Mo5 Mo6 O12 -5.9(3)
O18 Mo5 Mo6 O12 -87.9(2)
O16 Mo5 Mo6 O12 -159.3(2)
Mo4 Mo5 Mo6 O12 -170.66(19)
O26 Mo5 Mo6 O3 -108.9(2)
O20 Mo5 Mo6 O3 -1.90(18)
O13 Mo5 Mo6 O3 90.90(18)
O8 Mo5 Mo6 O3 -113.8(2)
O18 Mo5 Mo6 O3 164.17(16)
O16 Mo5 Mo6 O3 92.79(18)
Mo4 Mo5 Mo6 O3 81.42(12)
O26 Mo5 Mo6 O8 4.9(3)
O20 Mo5 Mo6 O8 111.9(2)
O13 Mo5 Mo6 O8 -155.3(2)
O18 Mo5 Mo6 O8 -82.0(2)
O16 Mo5 Mo6 O8 -153.4(2)
Mo4 Mo5 Mo6 O8 -164.8(2)
O26 Mo5 Mo6 O5 155.4(2)
O20 Mo5 Mo6 O5 -97.61(19)
O13 Mo5 Mo6 O5 -4.82(18)
O8 Mo5 Mo6 O5 150.5(2)
O18 Mo5 Mo6 O5 68.46(16)
O16 Mo5 Mo6 O5 -2.92(17)
Mo4 Mo5 Mo6 O5 -14.30(13)
O26 Mo5 Mo6 O19 88.5(2)
O20 Mo5 Mo6 O19 -164.52(17)
O13 Mo5 Mo6 O19 -71.73(16)
O8 Mo5 Mo6 O19 83.6(2)
O18 Mo5 Mo6 O19 1.55(13)
O16 Mo5 Mo6 O19 -69.83(16)
Mo4 Mo5 Mo6 O19 -81.21(9)
O26 Mo5 Mo6 O16 158.3(2)
O20 Mo5 Mo6 O16 -94.69(19)
O13 Mo5 Mo6 O16 -1.90(18)
O8 Mo5 Mo6 O16 153.4(2)
O18 Mo5 Mo6 O16 71.38(16)
Mo4 Mo5 Mo6 O16 -11.38(12)
O25 Mo3 V1 O6 102.9(2)
O22 Mo3 V1 O6 -0.83(18)
O21 Mo3 V1 O6 -97.94(19)
O4 Mo3 V1 O6 111.6(2)
O10 Mo3 V1 O6 -172.59(16)
O1 Mo3 V1 O6 -97.92(19)
Mo2 Mo3 V1 O6 -87.56(13)
O25 Mo3 V1 O18 -5.9(3)
O22 Mo3 V1 O18 -109.6(2)
O21 Mo3 V1 O18 153.3(2)
O4 Mo3 V1 O18 2.8(2)
O10 Mo3 V1 O18 78.6(2)
O1 Mo3 V1 O18 153.3(2)
Mo2 Mo3 V1 O18 163.65(18)
O25 Mo3 V1 O19 -157.8(2)
O22 Mo3 V1 O19 98.48(19)
O21 Mo3 V1 O19 1.37(19)
O4 Mo3 V1 O19 -149.1(2)
O10 Mo3 V1 O19 -73.29(16)
O1 Mo3 V1 O19 1.39(18)
Mo2 Mo3 V1 O19 11.74(14)
O25 Mo3 V1 O4 -8.7(3)
O22 Mo3 V1 O4 -112.4(2)
O21 Mo3 V1 O4 150.4(2)
O10 Mo3 V1 O4 75.8(2)
O1 Mo3 V1 O4 150.5(2)
Mo2 Mo3 V1 O4 160.82(18)
O25 Mo3 V1 O1 -159.2(2)
O22 Mo3 V1 O1 97.09(18)
O21 Mo3 V1 O1 -0.02(18)
O4 Mo3 V1 O1 -150.5(2)
O10 Mo3 V1 O1 -74.68(16)
Mo2 Mo3 V1 O1 10.35(13)
O25 Mo3 V1 O16 -84.1(2)
O22 Mo3 V1 O16 172.17(16)
O21 Mo3 V1 O16 75.07(16)
O4 Mo3 V1 O16 -75.4(2)
O10 Mo3 V1 O16 0.41(13)
O1 Mo3 V1 O16 75.09(16)
Mo2 Mo3 V1 O16 85.44(9)
O6 V1 O1 V2 179.69(17)
O18 V1 O1 V2 -1.7(6)
O19 V1 O1 V2 -81.09(16)
O4 V1 O1 V2 80.56(16)
O16 V1 O1 V2 -0.29(13)
Mo3 V1 O1 V2 97.76(16)
O6 V1 O1 Mo1 -82.05(16)
O18 V1 O1 Mo1 96.6(5)
O19 V1 O1 Mo1 17.17(13)
O4 V1 O1 Mo1 178.82(15)
O16 V1 O1 Mo1 97.97(14)
Mo3 V1 O1 Mo1 -163.98(18)
O6 V1 O1 Mo3 81.93(16)
O18 V1 O1 Mo3 -99.4(5)
O19 V1 O1 Mo3 -178.85(15)
O4 V1 O1 Mo3 -17.20(13)
O16 V1 O1 Mo3 -98.05(13)
O6 V1 O1 Mo2 3.4(7)
O18 V1 O1 Mo2 -178.0(6)
O19 V1 O1 Mo2 102.6(7)
O4 V1 O1 Mo2 -95.7(7)
O16 V1 O1 Mo2 -176.6(7)
Mo3 V1 O1 Mo2 -78.5(7)
O7 V2 O1 V1 -0.7(10)
O11 V2 O1 V1 -179.11(18)
O5 V2 O1 V1 81.76(16)
O10 V2 O1 V1 -80.78(16)
O16 V2 O1 V1 0.30(14)
O7 V2 O1 Mo1 -93.5(9)
O11 V2 O1 Mo1 88.07(16)
O5 V2 O1 Mo1 -11.06(14)
O10 V2 O1 Mo1 -173.61(16)
O16 V2 O1 Mo1 -92.53(14)
O7 V2 O1 Mo3 90.8(9)
O11 V2 O1 Mo3 -87.61(16)
O5 V2 O1 Mo3 173.26(16)
O10 V2 O1 Mo3 10.71(14)
O16 V2 O1 Mo3 91.79(14)
O7 V2 O1 Mo2 178.4(9)
O11 V2 O1 Mo2 -0.04(15)
O5 V2 O1 Mo2 -99.17(14)
O10 V2 O1 Mo2 98.28(14)
O16 V2 O1 Mo2 179.37(15)
O23 Mo1 O1 V1 -90.9(6)
O17 Mo1 O1 V1 78.89(16)
O15 Mo1 O1 V1 179.48(16)
O19 Mo1 O1 V1 -17.13(13)
O5 Mo1 O1 V1 -93.83(14)
Mo2 Mo1 O1 V1 165.48(18)
O23 Mo1 O1 V2 12.8(7)
O17 Mo1 O1 V2 -177.40(16)
O15 Mo1 O1 V2 -76.80(16)
O19 Mo1 O1 V2 86.59(15)
O5 Mo1 O1 V2 9.89(12)
Mo2 Mo1 O1 V2 -90.80(14)
O23 Mo1 O1 Mo3 177.1(6)
O17 Mo1 O1 Mo3 -13.1(6)
O15 Mo1 O1 Mo3 87.5(6)
O19 Mo1 O1 Mo3 -109.1(6)
O5 Mo1 O1 Mo3 174.2(7)
Mo2 Mo1 O1 Mo3 73.5(6)
O23 Mo1 O1 Mo2 103.6(6)
O17 Mo1 O1 Mo2 -86.59(15)
O15 Mo1 O1 Mo2 14.00(14)
O19 Mo1 O1 Mo2 177.39(15)
O5 Mo1 O1 Mo2 100.70(13)
O25 Mo3 O1 V1 90.6(7)
O22 Mo3 O1 V1 -79.52(16)
O21 Mo3 O1 V1 179.98(16)
O4 Mo3 O1 V1 17.28(13)
O10 Mo3 O1 V1 93.87(14)
Mo2 Mo3 O1 V1 -165.72(18)
O25 Mo3 O1 V2 -12.9(7)
O22 Mo3 O1 V2 176.94(16)
O21 Mo3 O1 V2 76.44(16)
O4 Mo3 O1 V2 -86.26(15)
O10 Mo3 O1 V2 -9.66(12)
V1 Mo3 O1 V2 -103.54(16)
Mo2 Mo3 O1 V2 90.74(14)
O25 Mo3 O1 Mo1 -177.3(6)
O22 Mo3 O1 Mo1 12.6(6)
O21 Mo3 O1 Mo1 -87.9(6)
O4 Mo3 O1 Mo1 109.4(6)
O10 Mo3 O1 Mo1 -174.0(7)
V1 Mo3 O1 Mo1 92.1(6)
Mo2 Mo3 O1 Mo1 -73.6(6)
O25 Mo3 O1 Mo2 -103.7(6)
O22 Mo3 O1 Mo2 86.20(15)
O21 Mo3 O1 Mo2 -14.30(14)
O4 Mo3 O1 Mo2 -177.00(15)
O10 Mo3 O1 Mo2 -100.41(14)
V1 Mo3 O1 Mo2 165.72(18)
O2 Mo2 O1 V1 175.1(7)
O14 Mo2 O1 V1 -2.5(7)
O15 Mo2 O1 V1 -99.8(7)
O21 Mo2 O1 V1 93.0(7)
O11 Mo2 O1 V1 176.4(7)
Mo1 Mo2 O1 V1 -85.8(7)
Mo3 Mo2 O1 V1 78.8(7)
O2 Mo2 O1 V2 -1.3(7)
O14 Mo2 O1 V2 -178.93(16)
O15 Mo2 O1 V2 83.83(15)
O21 Mo2 O1 V2 -83.40(15)
O11 Mo2 O1 V2 0.03(12)
Mo1 Mo2 O1 V2 97.79(14)
Mo3 Mo2 O1 V2 -97.58(14)
O2 Mo2 O1 Mo1 -99.1(7)
O14 Mo2 O1 Mo1 83.28(16)
O15 Mo2 O1 Mo1 -13.96(13)
O21 Mo2 O1 Mo1 178.81(16)
O11 Mo2 O1 Mo1 -97.76(14)
Mo3 Mo2 O1 Mo1 164.63(17)
O2 Mo2 O1 Mo3 96.3(7)
O14 Mo2 O1 Mo3 -81.35(16)
O15 Mo2 O1 Mo3 -178.59(16)
O21 Mo2 O1 Mo3 14.18(13)
O11 Mo2 O1 Mo3 97.61(14)
Mo1 Mo2 O1 Mo3 -164.63(17)
O12 Mo6 O3 La2 -178.1(3)
O8 Mo6 O3 La2 -73.9(3)
O5 Mo6 O3 La2 79.4(3)
O19 Mo6 O3 La2 19.3(7)
O16 Mo6 O3 La2 3.3(3)
Mo5 Mo6 O3 La2 -43.2(3)
O7W La2 O3 Mo6 -143.6(3)
O6W La2 O3 Mo6 173.6(2)
O9 La2 O3 Mo6 -3.8(3)
O9W La2 O3 Mo6 -80.9(4)
O10W La2 O3 Mo6 128.3(3)
O8W La2 O3 Mo6 77.1(3)
O20 La2 O3 Mo6 55.8(3)
O7 La2 O3 Mo6 -59.7(3)
O6 V1 O4 Mo3 -70.2(2)
O18 V1 O4 Mo3 -177.93(18)
O19 V1 O4 Mo3 62.3(4)
O1 V1 O4 Mo3 21.41(16)
O16 V1 O4 Mo3 100.06(17)
O6 V1 O4 Mo4 178.40(17)
O18 V1 O4 Mo4 70.68(19)
O19 V1 O4 Mo4 -49.1(4)
O1 V1 O4 Mo4 -89.99(16)
O16 V1 O4 Mo4 -11.34(14)
Mo3 V1 O4 Mo4 -111.4(2)
O25 Mo3 O4 V1 173.74(19)
O22 Mo3 O4 V1 67.2(2)
O21 Mo3 O4 V1 -54.6(4)
O10 Mo3 O4 V1 -95.41(18)
O1 Mo3 O4 V1 -20.46(15)
Mo2 Mo3 O4 V1 -23.1(2)
O25 Mo3 O4 Mo4 -71.14(19)
O22 Mo3 O4 Mo4 -177.73(16)
O21 Mo3 O4 Mo4 60.5(3)
O10 Mo3 O4 Mo4 19.71(13)
O1 Mo3 O4 Mo4 94.66(15)
V1 Mo3 O4 Mo4 115.1(2)
Mo2 Mo3 O4 Mo4 92.05(13)
O24 Mo4 O4 V1 -170.21(19)
O9 Mo4 O4 V1 33.0(6)
O13 Mo4 O4 V1 -68.10(18)
O10 Mo4 O4 V1 92.18(18)
O16 Mo4 O4 V1 11.41(15)
Mo5 Mo4 O4 V1 -34.50(13)
O24 Mo4 O4 Mo3 75.25(19)
O9 Mo4 O4 Mo3 -81.5(5)
O13 Mo4 O4 Mo3 177.36(18)
O10 Mo4 O4 Mo3 -22.36(15)
O16 Mo4 O4 Mo3 -103.12(16)
Mo5 Mo4 O4 Mo3 -149.04(13)
O7 V2 O5 Mo6 70.6(2)
O11 V2 O5 Mo6 178.26(18)
O10 V2 O5 Mo6 -60.2(4)
O16 V2 O5 Mo6 -20.66(16)
O1 V2 O5 Mo6 -98.94(17)
O7 V2 O5 Mo1 -178.60(17)
O11 V2 O5 Mo1 -70.96(19)
O10 V2 O5 Mo1 50.5(4)
O16 V2 O5 Mo1 90.12(16)
O1 V2 O5 Mo1 11.83(14)
O12 Mo6 O5 V2 -174.76(19)
O3 Mo6 O5 V2 -67.4(2)
O8 Mo6 O5 V2 53.7(4)
O19 Mo6 O5 V2 95.01(18)
O16 Mo6 O5 V2 20.02(16)
Mo5 Mo6 O5 V2 22.2(2)
O12 Mo6 O5 Mo1 70.24(19)
O3 Mo6 O5 Mo1 177.65(16)
O8 Mo6 O5 Mo1 -61.3(3)
O19 Mo6 O5 Mo1 -19.99(13)
O16 Mo6 O5 Mo1 -94.97(15)
Mo5 Mo6 O5 Mo1 -92.79(13)
O23 Mo1 O5 V2 168.9(2)
O17 Mo1 O5 V2 -34.9(6)
O15 Mo1 O5 V2 67.55(18)
O19 Mo1 O5 V2 -92.08(18)
O1 Mo1 O5 V2 -11.92(15)
Mo2 Mo1 O5 V2 34.04(13)
O23 Mo1 O5 Mo6 -76.38(19)
O17 Mo1 O5 Mo6 79.8(5)
O15 Mo1 O5 Mo6 -177.73(17)
O19 Mo1 O5 Mo6 22.64(15)
O1 Mo1 O5 Mo6 102.80(16)
Mo2 Mo1 O5 Mo6 148.77(13)
O18 V1 O6 La1 -178.7(2)
O19 V1 O6 La1 -78.4(3)
O4 V1 O6 La1 80.9(3)
O1 V1 O6 La1 0.8(3)
O16 V1 O6 La1 1.0(12)
Mo3 V1 O6 La1 47.1(2)
O1W La1 O6 V1 135.2(3)
O5W La1 O6 V1 -141.4(3)
O17 La1 O6 V1 59.2(3)
O3W La1 O6 V1 75.7(3)
O22 La1 O6 V1 -61.0(3)
O2W La1 O6 V1 -80.8(3)
O4W La1 O6 V1 -179.9(2)
O14 La1 O6 V1 -2.7(3)
O11 V2 O7 La2 -179.9(2)
O5 V2 O7 La2 -78.9(3)
O10 V2 O7 La2 80.0(3)
O16 V2 O7 La2 0.8(3)
O1 V2 O7 La2 1.7(11)
O7W La2 O7 V2 131.1(3)
O6W La2 O7 V2 179.0(2)
O9 La2 O7 V2 -60.4(3)
O9W La2 O7 V2 -135.2(3)
O3 La2 O7 V2 58.3(3)
O10W La2 O7 V2 69.8(3)
O8W La2 O7 V2 -73.3(3)
O20 La2 O7 V2 -0.7(3)
O12 Mo6 O8 Mo5 175.7(2)
O3 Mo6 O8 Mo5 67.6(2)
O5 Mo6 O8 Mo5 -53.0(4)
O19 Mo6 O8 Mo5 -92.68(19)
O16 Mo6 O8 Mo5 -19.45(18)
O26 Mo5 O8 Mo6 -176.4(2)
O20 Mo5 O8 Mo6 -68.0(2)
O13 Mo5 O8 Mo6 44.6(4)
O18 Mo5 O8 Mo6 92.6(2)
O16 Mo5 O8 Mo6 19.22(17)
Mo4 Mo5 O8 Mo6 18.0(2)
O24 Mo4 O9 La2 177.9(3)
O13 Mo4 O9 La2 71.9(3)
O10 Mo4 O9 La2 -81.9(3)
O4 Mo4 O9 La2 -26.2(7)
O16 Mo4 O9 La2 -5.7(3)
Mo5 Mo4 O9 La2 41.0(2)
O7W La2 O9 Mo4 80.1(3)
O6W La2 O9 Mo4 -171.7(2)
O9W La2 O9 Mo4 145.1(3)
O3 La2 O9 Mo4 5.7(3)
O10W La2 O9 Mo4 -72.5(3)
O8W La2 O9 Mo4 -126.7(3)
O20 La2 O9 Mo4 -53.2(3)
O7 La2 O9 Mo4 62.1(3)
O7 V2 O10 Mo4 -69.7(2)
O11 V2 O10 Mo4 -177.12(18)
O5 V2 O10 Mo4 61.2(4)
O16 V2 O10 Mo4 21.57(16)
O1 V2 O10 Mo4 99.93(18)
O7 V2 O10 Mo3 178.68(18)
O11 V2 O10 Mo3 71.28(19)
O5 V2 O10 Mo3 -50.4(4)
O16 V2 O10 Mo3 -90.03(17)
O1 V2 O10 Mo3 -11.67(15)
O24 Mo4 O10 V2 173.91(19)
O9 Mo4 O10 V2 67.4(2)
O13 Mo4 O10 V2 -56.2(4)
O4 Mo4 O10 V2 -96.24(18)
O16 Mo4 O10 V2 -20.98(16)
Mo5 Mo4 O10 V2 -23.9(2)
O24 Mo4 O10 Mo3 -70.25(19)
O9 Mo4 O10 Mo3 -176.81(16)
O13 Mo4 O10 Mo3 59.6(3)
O4 Mo4 O10 Mo3 19.60(13)
O16 Mo4 O10 Mo3 94.85(15)
Mo5 Mo4 O10 Mo3 91.89(14)
O25 Mo3 O10 V2 -169.2(2)
O22 Mo3 O10 V2 31.4(5)
O21 Mo3 O10 V2 -67.71(18)
O4 Mo3 O10 V2 92.34(18)
O1 Mo3 O10 V2 11.64(15)
V1 Mo3 O10 V2 55.99(14)
Mo2 Mo3 O10 V2 -34.36(14)
O25 Mo3 O10 Mo4 76.08(19)
O22 Mo3 O10 Mo4 -83.4(5)
O21 Mo3 O10 Mo4 177.55(18)
O4 Mo3 O10 Mo4 -22.41(15)
O1 Mo3 O10 Mo4 -103.10(17)
V1 Mo3 O10 Mo4 -58.75(12)
Mo2 Mo3 O10 Mo4 -149.10(14)
O7 V2 O11 Mo2 -179.66(18)
O5 V2 O11 Mo2 78.1(2)
O10 V2 O11 Mo2 -78.0(2)
O16 V2 O11 Mo2 -1.7(6)
O1 V2 O11 Mo2 0.04(18)
O2 Mo2 O11 V2 179.6(2)
O14 Mo2 O11 V2 3.2(6)
O15 Mo2 O11 V2 -78.5(2)
O21 Mo2 O11 V2 78.7(2)
O1 Mo2 O11 V2 -0.04(17)
Mo1 Mo2 O11 V2 -45.20(17)
Mo3 Mo2 O11 V2 45.69(17)
O24 Mo4 O13 Mo5 -176.8(2)
O9 Mo4 O13 Mo5 -68.5(2)
O10 Mo4 O13 Mo5 54.3(4)
O4 Mo4 O13 Mo5 92.5(2)
O16 Mo4 O13 Mo5 19.27(18)
O26 Mo5 O13 Mo4 176.8(2)
O20 Mo5 O13 Mo4 68.3(2)
O8 Mo5 O13 Mo4 -44.3(4)
O18 Mo5 O13 Mo4 -92.3(2)
O16 Mo5 O13 Mo4 -18.98(18)
Mo6 Mo5 O13 Mo4 -17.6(2)
O2 Mo2 O14 La1 178.2(3)
O15 Mo2 O14 La1 73.3(3)
O21 Mo2 O14 La1 -78.5(3)
O11 Mo2 O14 La1 -5.6(7)
O1 Mo2 O14 La1 -2.5(3)
Mo1 Mo2 O14 La1 42.6(2)
Mo3 Mo2 O14 La1 -48.0(2)
O1W La1 O14 Mo2 -79.9(3)
O5W La1 O14 Mo2 87.3(3)
O17 La1 O14 Mo2 -55.4(3)
O3W La1 O14 Mo2 -131.3(3)
O22 La1 O14 Mo2 60.6(3)
O2W La1 O14 Mo2 134.8(3)
O4W La1 O14 Mo2 -178.4(2)
O6 La1 O14 Mo2 4.0(3)
O23 Mo1 O15 Mo2 178.0(2)
O17 Mo1 O15 Mo2 69.3(2)
O19 Mo1 O15 Mo2 -51.4(4)
O5 Mo1 O15 Mo2 -91.89(19)
O1 Mo1 O15 Mo2 -18.70(18)
O2 Mo2 O15 Mo1 -177.1(2)
O14 Mo2 O15 Mo1 -69.4(2)
O21 Mo2 O15 Mo1 43.3(4)
O11 Mo2 O15 Mo1 91.9(2)
O1 Mo2 O15 Mo1 18.32(17)
Mo3 Mo2 O15 Mo1 17.1(2)
O7 V2 O16 V1 179.53(17)
O11 V2 O16 V1 1.5(6)
O5 V2 O16 V1 -81.40(16)
O10 V2 O16 V1 80.80(16)
O1 V2 O16 V1 -0.29(13)
O7 V2 O16 Mo4 81.06(16)
O11 V2 O16 Mo4 -96.9(5)
O5 V2 O16 Mo4 -179.87(15)
O10 V2 O16 Mo4 -17.67(13)
O1 V2 O16 Mo4 -98.76(14)
O7 V2 O16 Mo6 -82.32(16)
O11 V2 O16 Mo6 99.7(5)
O5 V2 O16 Mo6 16.75(13)
O10 V2 O16 Mo6 178.96(15)
O1 V2 O16 Mo6 97.86(13)
O7 V2 O16 Mo5 -1.0(7)
O11 V2 O16 Mo5 -178.9(6)
O5 V2 O16 Mo5 98.1(7)
O10 V2 O16 Mo5 -99.7(7)
O1 V2 O16 Mo5 179.2(8)
O6 V1 O16 V2 0.2(11)
O18 V1 O16 V2 179.84(18)
O19 V1 O16 V2 81.33(16)
O4 V1 O16 V2 -81.55(16)
O1 V1 O16 V2 0.30(14)
Mo3 V1 O16 V2 -45.96(12)
O6 V1 O16 Mo4 92.3(10)
O18 V1 O16 Mo4 -87.98(17)
O19 V1 O16 Mo4 173.50(16)
O4 V1 O16 Mo4 10.63(14)
O1 V1 O16 Mo4 92.47(14)
Mo3 V1 O16 Mo4 46.22(10)
O6 V1 O16 Mo6 -91.6(10)
O18 V1 O16 Mo6 88.06(16)
O19 V1 O16 Mo6 -10.46(14)
O4 V1 O16 Mo6 -173.33(16)
O1 V1 O16 Mo6 -91.49(14)
Mo3 V1 O16 Mo6 -137.74(11)
O6 V1 O16 Mo5 -179.7(9)
O18 V1 O16 Mo5 -0.04(15)
O19 V1 O16 Mo5 -98.55(14)
O4 V1 O16 Mo5 98.57(14)
O1 V1 O16 Mo5 -179.58(15)
Mo3 V1 O16 Mo5 134.16(9)
O24 Mo4 O16 V2 87.5(6)
O9 Mo4 O16 V2 -79.57(16)
O13 Mo4 O16 V2 179.66(16)
O10 Mo4 O16 V2 17.56(13)
O4 Mo4 O16 V2 93.53(14)
Mo5 Mo4 O16 V2 -165.85(18)
O24 Mo4 O16 V1 -15.5(7)
O9 Mo4 O16 V1 177.38(16)
O13 Mo4 O16 V1 76.61(16)
O10 Mo4 O16 V1 -85.50(15)
O4 Mo4 O16 V1 -9.53(12)
Mo5 Mo4 O16 V1 91.09(14)
O24 Mo4 O16 Mo6 178.3(6)
O9 Mo4 O16 Mo6 11.2(6)
O13 Mo4 O16 Mo6 -89.6(6)
O10 Mo4 O16 Mo6 108.3(6)
O4 Mo4 O16 Mo6 -175.7(6)
Mo5 Mo4 O16 Mo6 -75.1(6)
O24 Mo4 O16 Mo5 -106.6(6)
O9 Mo4 O16 Mo5 86.29(15)
O13 Mo4 O16 Mo5 -14.48(14)
O10 Mo4 O16 Mo5 -176.59(15)
O4 Mo4 O16 Mo5 -100.62(13)
O12 Mo6 O16 V2 -94.0(6)
O3 Mo6 O16 V2 80.84(16)
O8 Mo6 O16 V2 -179.50(16)
O5 Mo6 O16 V2 -16.64(13)
O19 Mo6 O16 V2 -93.56(14)
Mo5 Mo6 O16 V2 165.88(18)
O12 Mo6 O16 V1 9.0(7)
O3 Mo6 O16 V1 -176.15(16)
O8 Mo6 O16 V1 -76.50(16)
O5 Mo6 O16 V1 86.36(15)
O19 Mo6 O16 V1 9.44(12)
Mo5 Mo6 O16 V1 -91.12(14)
O12 Mo6 O16 Mo4 175.1(6)
O3 Mo6 O16 Mo4 -10.0(6)
O8 Mo6 O16 Mo4 89.7(6)
O5 Mo6 O16 Mo4 -107.5(6)
O19 Mo6 O16 Mo4 175.6(6)
Mo5 Mo6 O16 Mo4 75.1(6)
O12 Mo6 O16 Mo5 100.1(6)
O3 Mo6 O16 Mo5 -85.04(15)
O8 Mo6 O16 Mo5 14.62(14)
O5 Mo6 O16 Mo5 177.48(15)
O19 Mo6 O16 Mo5 100.56(14)
O26 Mo5 O16 V2 -178.3(7)
O20 Mo5 O16 V2 0.4(7)
O13 Mo5 O16 V2 96.7(7)
O8 Mo5 O16 V2 -96.2(7)
O18 Mo5 O16 V2 -179.5(8)
Mo4 Mo5 O16 V2 82.3(7)
Mo6 Mo5 O16 V2 -81.6(7)
O26 Mo5 O16 V1 1.3(7)
O20 Mo5 O16 V1 179.97(17)
O13 Mo5 O16 V1 -83.75(15)
O8 Mo5 O16 V1 83.34(15)
O18 Mo5 O16 V1 0.03(12)
Mo4 Mo5 O16 V1 -98.14(14)
Mo6 Mo5 O16 V1 97.91(14)
O26 Mo5 O16 Mo4 99.4(7)
O20 Mo5 O16 Mo4 -81.89(16)
O13 Mo5 O16 Mo4 14.40(14)
O8 Mo5 O16 Mo4 -178.52(16)
O18 Mo5 O16 Mo4 98.18(14)
Mo6 Mo5 O16 Mo4 -163.94(17)
O26 Mo5 O16 Mo6 -96.6(7)
O20 Mo5 O16 Mo6 82.05(16)
O13 Mo5 O16 Mo6 178.34(16)
O8 Mo5 O16 Mo6 -14.58(13)
O18 Mo5 O16 Mo6 -97.88(14)
Mo4 Mo5 O16 Mo6 163.94(17)
O23 Mo1 O17 La1 -176.4(3)
O15 Mo1 O17 La1 -71.2(3)
O19 Mo1 O17 La1 82.4(3)
O5 Mo1 O17 La1 28.4(7)
O1 Mo1 O17 La1 6.5(3)
Mo2 Mo1 O17 La1 -40.2(2)
O1W La1 O17 Mo1 -143.6(3)
O5W La1 O17 Mo1 -92.3(3)
O3W La1 O17 Mo1 129.2(3)
O22 La1 O17 Mo1 -7.4(3)
O2W La1 O17 Mo1 68.5(3)
O4W La1 O17 Mo1 169.5(2)
O14 La1 O17 Mo1 53.0(3)
O6 La1 O17 Mo1 -62.6(3)
O6 V1 O18 Mo5 179.99(19)
O19 V1 O18 Mo5 77.8(2)
O4 V1 O18 Mo5 -77.9(2)
O1 V1 O18 Mo5 1.4(6)
O16 V1 O18 Mo5 0.05(18)
Mo3 V1 O18 Mo5 -79.6(2)
O26 Mo5 O18 V1 -179.7(2)
O20 Mo5 O18 V1 -0.2(6)
O13 Mo5 O18 V1 78.6(2)
O8 Mo5 O18 V1 -78.9(2)
O16 Mo5 O18 V1 -0.05(18)
Mo4 Mo5 O18 V1 45.31(17)
Mo6 Mo5 O18 V1 -45.52(17)
O6 V1 O19 Mo1 70.4(2)
O18 V1 O19 Mo1 178.17(18)
O4 V1 O19 Mo1 -62.0(4)
O1 V1 O19 Mo1 -21.00(16)
O16 V1 O19 Mo1 -99.82(18)
Mo3 V1 O19 Mo1 -22.0(2)
O6 V1 O19 Mo6 -178.40(18)
O18 V1 O19 Mo6 -70.68(19)
O4 V1 O19 Mo6 49.1(4)
O1 V1 O19 Mo6 90.15(17)
O16 V1 O19 Mo6 11.33(15)
Mo3 V1 O19 Mo6 89.12(16)
O23 Mo1 O19 V1 -175.60(19)
O17 Mo1 O19 V1 -68.5(2)
O15 Mo1 O19 V1 53.3(4)
O5 Mo1 O19 V1 95.59(18)
O1 Mo1 O19 V1 20.28(16)
Mo2 Mo1 O19 V1 22.5(2)
O23 Mo1 O19 Mo6 68.82(19)
O17 Mo1 O19 Mo6 175.93(16)
O15 Mo1 O19 Mo6 -62.3(3)
O5 Mo1 O19 Mo6 -20.00(13)
O1 Mo1 O19 Mo6 -95.31(15)
Mo2 Mo1 O19 Mo6 -93.05(13)
O12 Mo6 O19 V1 168.5(2)
O3 Mo6 O19 V1 -28.3(5)
O8 Mo6 O19 V1 67.87(18)
O5 Mo6 O19 V1 -91.96(18)
O16 Mo6 O19 V1 -11.34(15)
Mo5 Mo6 O19 V1 34.39(14)
O12 Mo6 O19 Mo1 -76.78(19)
O3 Mo6 O19 Mo1 86.4(5)
O8 Mo6 O19 Mo1 -177.44(18)
O5 Mo6 O19 Mo1 22.73(15)
O16 Mo6 O19 Mo1 103.35(17)
Mo5 Mo6 O19 Mo1 149.08(13)
O26 Mo5 O20 La2 179.9(3)
O13 Mo5 O20 La2 -75.7(3)
O8 Mo5 O20 La2 76.2(3)
O18 Mo5 O20 La2 0.4(7)
O16 Mo5 O20 La2 0.2(3)
Mo4 Mo5 O20 La2 -45.1(3)
Mo6 Mo5 O20 La2 45.6(3)
O7W La2 O20 Mo5 -83.5(3)
O6W La2 O20 Mo5 -179.8(3)
O9 La2 O20 Mo5 57.9(3)
O9W La2 O20 Mo5 83.2(4)
O3 La2 O20 Mo5 -58.5(3)
O10W La2 O20 Mo5 -137.0(3)
O8W La2 O20 Mo5 137.8(3)
O7 La2 O20 Mo5 -0.1(3)
O25 Mo3 O21 Mo2 -175.8(2)
O22 Mo3 O21 Mo2 -67.8(2)
O4 Mo3 O21 Mo2 53.1(4)
O10 Mo3 O21 Mo2 92.2(2)
O1 Mo3 O21 Mo2 19.17(18)
V1 Mo3 O21 Mo2 19.2(2)
O2 Mo2 O21 Mo3 176.3(2)
O14 Mo2 O21 Mo3 69.2(2)
O15 Mo2 O21 Mo3 -43.9(4)
O11 Mo2 O21 Mo3 -92.6(2)
O1 Mo2 O21 Mo3 -18.96(18)
Mo1 Mo2 O21 Mo3 -18.0(2)
O25 Mo3 O22 La1 176.9(3)
O21 Mo3 O22 La1 71.6(3)
O4 Mo3 O22 La1 -81.8(3)
O10 Mo3 O22 La1 -24.4(6)
O1 Mo3 O22 La1 -5.7(3)
V1 Mo3 O22 La1 -48.8(2)
Mo2 Mo3 O22 La1 41.1(2)
O1W La1 O22 Mo3 86.6(3)
O5W La1 O22 Mo3 142.2(3)
O17 La1 O22 Mo3 6.8(3)
O3W La1 O22 Mo3 -72.4(3)
O2W La1 O22 Mo3 -132.7(3)
O4W La1 O22 Mo3 -170.2(2)
O14 La1 O22 Mo3 -55.1(3)
O6 La1 O22 Mo3 62.7(3)
